data_7155736
loop_
_publ_author_name
'Erker, Gerhard'
'Wang, Tongdao'
'Kohrt, Sonja'
'Daniliuc, Constantin Gabriel'
'Kehr, Gerald'

_publ_section_title
;
 Borata-Wittig Olefination Reactions of Ketones, Carboxylic Esters and
 Amides with Bis(pentafluorophenyl)borata-alkene Reagents
;
_journal_name_full 'Org. Biomol. Chem.'
_journal_paper_doi 10.1039/C7OB01591G
_journal_year 2017
_chemical_formula_sum 'C42 H38 B2 F20 Li2 N2 O2'
_chemical_formula_weight 1018.24
_space_group_crystal_system triclinic
_space_group_IT_number 2
_space_group_name_Hall '-P 1'
_space_group_name_H-M_alt 'P -1'
_symmetry_space_group_name_Hall '-P 1'
_symmetry_space_group_name_H-M 'P -1'
_atom_sites_solution_hydrogens mixed
_audit_update_record
;
2017-05-10 deposited with the CCDC.
2017-06-30 downloaded from the CCDC.
;
_cell_angle_alpha 105.3350(10)
_cell_angle_beta 98.6630(10)
_cell_angle_gamma 106.3030(10)
_cell_formula_units_Z 1
_cell_length_a 9.8919(3)
_cell_length_b 11.1034(4)
_cell_length_c 11.1528(4)
_cell_measurement_reflns_used 8232
_cell_measurement_temperature 101.(2)
_cell_measurement_theta_max 27.4886
_cell_measurement_theta_min 2.4426
_cell_volume 1099.87(7)
_computing_cell_refinement 'SAINT V8.34A (Bruker AXS Inc., 2013)'
_computing_data_collection
;
APEX2 v.2014.1-1 (Bruker AXS Inc., 2014)

;
_computing_data_reduction 'SAINT V8.34A (Bruker AXS Inc., 2013)'
_computing_molecular_graphics 'XP (Sheldrick, 2014)'
_computing_publication_material 'SHELXL-2014 (Sheldrick, 2014)'
_computing_structure_refinement 'SHELXL-2014 (Sheldrick, 2014)'
_computing_structure_solution 'SHELXL-2014 (Sheldrick, 2014)'
_diffrn_ambient_temperature 101.(2)
_diffrn_detector_area_resol_mean 10.4167
_diffrn_measured_fraction_theta_full 0.998
_diffrn_measured_fraction_theta_max 0.998
_diffrn_measurement_device_type 'Bruker D8 Venture PHOTON 100 CMOS'
_diffrn_measurement_method 'omega and phi scans'
_diffrn_radiation_monochromator 'MX mirror'
_diffrn_radiation_type 'Mo K\a'
_diffrn_radiation_wavelength 0.71073
_diffrn_reflns_av_R_equivalents 0.0344
_diffrn_reflns_av_unetI/netI 0.0278
_diffrn_reflns_limit_h_max 12
_diffrn_reflns_limit_h_min -12
_diffrn_reflns_limit_k_max 13
_diffrn_reflns_limit_k_min -13
_diffrn_reflns_limit_l_max 13
_diffrn_reflns_limit_l_min -13
_diffrn_reflns_number 18511
_diffrn_reflns_theta_full 26.37
_diffrn_reflns_theta_max 26.37
_diffrn_reflns_theta_min 2.44
_diffrn_source 'Mo ImS'
_diffrn_source_type 'micro focus tube'
_exptl_absorpt_coefficient_mu 0.151
_exptl_absorpt_correction_T_max 0.99
_exptl_absorpt_correction_T_min 0.96
_exptl_absorpt_correction_type multi-scan
_exptl_absorpt_process_details
;
Bruker AXS (2014). SADABS, Version 2014/2, Bruker AXS Inc., Madison, Wisconsin,
USA.
;
_exptl_crystal_colour 'pale yellow'
_exptl_crystal_density_diffrn 1.537
_exptl_crystal_density_method 'not measured'
_exptl_crystal_description prism
_exptl_crystal_F_000 516
_exptl_crystal_size_max 0.150
_exptl_crystal_size_mid 0.120
_exptl_crystal_size_min 0.060
_refine_diff_density_max 0.309
_refine_diff_density_min -0.240
_refine_ls_extinction_method none
_refine_ls_goodness_of_fit_ref 1.032
_refine_ls_hydrogen_treatment mixed
_refine_ls_matrix_type full
_refine_ls_number_parameters 324
_refine_ls_number_reflns 4484
_refine_ls_number_restraints 0
_refine_ls_restrained_S_all 1.032
_refine_ls_R_factor_all 0.0505
_refine_ls_R_factor_gt 0.0352
_refine_ls_shift/su_max 0.000
_refine_ls_shift/su_mean 0.000
_refine_ls_structure_factor_coef Fsqd
_refine_ls_weighting_details 'w=1/[\s^2^(Fo^2^)+(0.0361P)^2^+0.5763P] where P=(Fo^2^+2Fc^2^)/3'
_refine_ls_weighting_scheme calc
_refine_ls_wR_factor_gt 0.0808
_refine_ls_wR_factor_ref 0.0887
_reflns_number_gt 3589
_reflns_number_total 4484
_reflns_threshold_expression 'I > 2\s(I)'
_cod_data_source_file c7ob01591g2.cif
_cod_data_source_block erk8042
_cod_database_code 7155736

loop_
_space_group_symop_operation_xyz
'x, y, z'
'-x, -y, -z'

loop_
_atom_site_type_symbol
_atom_site_label
_atom_site_fract_x
_atom_site_fract_y
_atom_site_fract_z
_atom_site_U_iso_or_equiv
_atom_site_adp_type
_atom_site_calc_flag
_atom_site_refinement_flags_adp
_atom_site_refinement_flags_posn
_atom_site_occupancy
B B1 0.45390(18) 0.52339(17) 0.42697(16) 0.0146(3) Uani d . . 1
C C1 0.19251(17) -0.00089(16) 0.33354(16) 0.0196(3) Uani d . . 1
Li Li1 0.4136(3) 0.2365(3) 0.3312(3) 0.0215(6) Uani d . . 1
N N1 0.24352(15) 0.05776(13) 0.23459(13) 0.0181(3) Uani d . . 1
H H1 0.171(2) 0.0867(18) 0.2091(18) 0.025(5) Uiso d . . 1
O O1 0.44096(11) 0.39517(10) 0.44857(10) 0.0146(2) Uani d . . 1
C C2 0.06366(18) -0.13089(17) 0.27184(17) 0.0254(4) Uani d . . 1
H H2A 0.0404 -0.1715 0.3385 0.03 Uiso calc U R 1
H H2B -0.0224 -0.1111 0.2362 0.03 Uiso calc U R 1
C C3 0.09520(19) -0.22928(17) 0.16549(18) 0.0298(4) Uani d . . 1
H H3A 0.1777 -0.2537 0.201 0.036 Uiso calc U R 1
H H3B 0.0092 -0.3109 0.1271 0.036 Uiso calc U R 1
C C4 0.1320(2) -0.16669(18) 0.06373(18) 0.0313(4) Uani d . . 1
H H4A 0.0448 -0.1518 0.0227 0.038 Uiso calc U R 1
H H4B 0.1566 -0.2298 -0.0032 0.038 Uiso calc U R 1
C C5 0.25883(18) -0.03422(17) 0.11496(16) 0.0232(4) Uani d . . 1
C C6 0.31691(18) -0.02429(16) 0.41368(16) 0.0211(3) Uani d . . 1
H H6A 0.331 -0.1055 0.3651 0.032 Uiso calc U R 1
H H6B 0.2929 -0.0335 0.4936 0.032 Uiso calc U R 1
H H6C 0.4064 0.0511 0.4335 0.032 Uiso calc U R 1
C C7 0.14478(19) 0.10274(17) 0.42045(17) 0.0251(4) Uani d . . 1
H H7A 0.2255 0.1871 0.4558 0.038 Uiso calc U R 1
H H7B 0.116 0.0725 0.4907 0.038 Uiso calc U R 1
H H7C 0.0623 0.1151 0.3706 0.038 Uiso calc U R 1
C C8 0.40472(19) -0.05678(18) 0.14055(17) 0.0275(4) Uani d . . 1
H H8A 0.4825 0.0288 0.1829 0.041 Uiso calc U R 1
H H8B 0.4226 -0.1013 0.0591 0.041 Uiso calc U R 1
H H8C 0.4024 -0.1123 0.196 0.041 Uiso calc U R 1
C C9 0.2574(2) 0.0370(2) 0.01502(17) 0.0348(4) Uani d . . 1
H H9A 0.1684 0.0596 0.0038 0.052 Uiso calc U R 1
H H9B 0.2608 -0.0212 -0.0668 0.052 Uiso calc U R 1
H H9C 0.3421 0.1183 0.044 0.052 Uiso calc U R 1
C C11 0.52266(16) 0.54185(15) 0.30346(14) 0.0155(3) Uani d . . 1
C C12 0.55608(17) 0.44753(15) 0.21563(15) 0.0175(3) Uani d . . 1
F F12 0.51946(11) 0.31918(9) 0.21645(9) 0.0263(2) Uani d . . 1
C C13 0.62544(17) 0.47179(17) 0.12126(15) 0.0202(3) Uani d . . 1
F F13 0.65256(11) 0.37380(10) 0.03828(9) 0.0293(2) Uani d . . 1
C C14 0.66480(16) 0.59688(17) 0.11115(15) 0.0200(3) Uani d . . 1
F F14 0.73078(11) 0.62273(11) 0.01930(9) 0.0302(2) Uani d . . 1
C C15 0.63325(17) 0.69516(16) 0.19475(16) 0.0206(3) Uani d . . 1
F F15 0.67042(11) 0.81821(10) 0.18604(10) 0.0308(2) Uani d . . 1
C C16 0.56247(16) 0.66499(15) 0.28616(15) 0.0172(3) Uani d . . 1
F F16 0.53101(10) 0.76459(9) 0.36362(9) 0.0235(2) Uani d . . 1
C C21 0.29760(16) 0.55097(15) 0.41351(14) 0.0148(3) Uani d . . 1
C C22 0.17334(17) 0.45771(15) 0.32663(15) 0.0184(3) Uani d . . 1
F F22 0.18369(10) 0.34661(9) 0.24615(9) 0.0257(2) Uani d . . 1
C C23 0.03712(17) 0.46945(17) 0.31676(15) 0.0224(4) Uani d . . 1
F F23 -0.08056(11) 0.37454(11) 0.23205(10) 0.0344(3) Uani d . . 1
C C24 0.02081(17) 0.57971(17) 0.39664(16) 0.0209(3) Uani d . . 1
F F24 -0.11093(10) 0.59263(10) 0.38987(10) 0.0300(2) Uani d . . 1
C C25 0.13990(17) 0.67535(16) 0.48516(15) 0.0184(3) Uani d . . 1
F F25 0.12512(10) 0.78230(9) 0.56580(9) 0.0250(2) Uani d . . 1
C C26 0.27413(16) 0.65962(15) 0.49017(14) 0.0161(3) Uani d . . 1
F F26 0.38707(9) 0.76235(9) 0.57904(9) 0.0200(2) Uani d . . 1

loop_
_atom_site_aniso_label
_atom_site_aniso_U_11
_atom_site_aniso_U_22
_atom_site_aniso_U_33
_atom_site_aniso_U_12
_atom_site_aniso_U_13
_atom_site_aniso_U_23
B1 0.0160(8) 0.0143(8) 0.0153(8) 0.0071(7) 0.0050(6) 0.0050(7)
C1 0.0187(8) 0.0178(8) 0.0246(8) 0.0071(6) 0.0086(7) 0.0078(7)
Li1 0.0250(14) 0.0170(13) 0.0237(14) 0.0081(11) 0.0083(11) 0.0058(11)
N1 0.0187(7) 0.0180(7) 0.0209(7) 0.0103(6) 0.0069(6) 0.0062(6)
O1 0.0163(5) 0.0141(5) 0.0159(5) 0.0072(4) 0.0047(4) 0.0059(4)
C2 0.0176(8) 0.0235(9) 0.0350(10) 0.0052(7) 0.0060(7) 0.0113(8)
C3 0.0228(9) 0.0185(9) 0.0373(10) 0.0013(7) 0.0002(8) 0.0017(8)
C4 0.0298(10) 0.0275(10) 0.0267(9) 0.0089(8) -0.0001(8) -0.0025(8)
C5 0.0261(9) 0.0237(9) 0.0195(8) 0.0103(7) 0.0070(7) 0.0033(7)
C6 0.0223(8) 0.0185(8) 0.0238(8) 0.0072(7) 0.0053(7) 0.0089(7)
C7 0.0237(9) 0.0256(9) 0.0315(9) 0.0116(7) 0.0154(7) 0.0097(8)
C8 0.0279(9) 0.0263(9) 0.0308(10) 0.0140(8) 0.0143(8) 0.0041(8)
C9 0.0439(12) 0.0404(11) 0.0210(9) 0.0156(9) 0.0087(8) 0.0094(8)
C11 0.0139(7) 0.0193(8) 0.0148(7) 0.0075(6) 0.0021(6) 0.0069(6)
C12 0.0183(8) 0.0165(8) 0.0180(8) 0.0062(6) 0.0035(6) 0.0063(6)
F12 0.0399(6) 0.0176(5) 0.0267(5) 0.0126(4) 0.0175(4) 0.0074(4)
C13 0.0180(8) 0.0268(9) 0.0151(8) 0.0101(7) 0.0038(6) 0.0031(7)
F13 0.0355(6) 0.0342(6) 0.0219(5) 0.0173(5) 0.0150(4) 0.0046(4)
C14 0.0154(8) 0.0331(9) 0.0146(8) 0.0072(7) 0.0053(6) 0.0127(7)
F14 0.0276(5) 0.0463(7) 0.0236(5) 0.0114(5) 0.0139(4) 0.0194(5)
C15 0.0190(8) 0.0213(8) 0.0243(8) 0.0047(7) 0.0036(7) 0.0147(7)
F15 0.0355(6) 0.0281(6) 0.0389(6) 0.0111(5) 0.0159(5) 0.0230(5)
C16 0.0175(8) 0.0199(8) 0.0166(8) 0.0098(6) 0.0038(6) 0.0063(6)
F16 0.0328(5) 0.0172(5) 0.0271(5) 0.0133(4) 0.0127(4) 0.0096(4)
C21 0.0170(7) 0.0171(8) 0.0149(7) 0.0074(6) 0.0061(6) 0.0096(6)
C22 0.0229(8) 0.0175(8) 0.0166(8) 0.0091(6) 0.0058(6) 0.0053(6)
F22 0.0279(5) 0.0229(5) 0.0211(5) 0.0103(4) 0.0018(4) -0.0010(4)
C23 0.0181(8) 0.0255(9) 0.0198(8) 0.0041(7) -0.0004(6) 0.0073(7)
F23 0.0209(5) 0.0371(6) 0.0309(6) 0.0045(5) -0.0050(4) 0.0002(5)
C24 0.0146(8) 0.0280(9) 0.0268(9) 0.0104(7) 0.0071(7) 0.0148(7)
F24 0.0152(5) 0.0389(6) 0.0400(6) 0.0134(4) 0.0071(4) 0.0149(5)
C25 0.0209(8) 0.0178(8) 0.0229(8) 0.0113(6) 0.0096(7) 0.0093(7)
F25 0.0241(5) 0.0225(5) 0.0342(6) 0.0153(4) 0.0131(4) 0.0071(4)
C26 0.0161(7) 0.0137(7) 0.0177(8) 0.0034(6) 0.0034(6) 0.0060(6)
F26 0.0165(4) 0.0146(5) 0.0263(5) 0.0066(4) 0.0033(4) 0.0020(4)

loop_
_atom_type_symbol
_atom_type_description
_atom_type_scat_dispersion_real
_atom_type_scat_dispersion_imag
_atom_type_scat_source
C C 0.0033 0.0016 'International Tables Vol C Tables 4.2.6.8 and 6.1.1.4'
H H 0.0000 0.0000 'International Tables Vol C Tables 4.2.6.8 and 6.1.1.4'
Li Li -0.0003 0.0001 'International Tables Vol C Tables 4.2.6.8 and 6.1.1.4'
B B 0.0013 0.0007 'International Tables Vol C Tables 4.2.6.8 and 6.1.1.4'
N N 0.0061 0.0033 'International Tables Vol C Tables 4.2.6.8 and 6.1.1.4'
O O 0.0106 0.0060 'International Tables Vol C Tables 4.2.6.8 and 6.1.1.4'
F F 0.0171 0.0103 'International Tables Vol C Tables 4.2.6.8 and 6.1.1.4'

loop_
_geom_angle_atom_site_label_1
_geom_angle_atom_site_label_2
_geom_angle_atom_site_label_3
_geom_angle_site_symmetry_1
_geom_angle_site_symmetry_3
_geom_angle
O1 B1 O1 . 2_666 94.80(11)
O1 B1 C21 . . 111.71(12)
O1 B1 C21 2_666 . 113.24(12)
O1 B1 C11 . . 114.39(12)
O1 B1 C11 2_666 . 112.05(12)
C21 B1 C11 . . 110.00(12)
O1 B1 B1 . 2_666 47.47(8)
O1 B1 B1 2_666 2_666 47.33(8)
C21 B1 B1 . 2_666 124.38(14)
C11 B1 B1 . 2_666 125.62(15)
N1 C1 C7 . . 105.61(13)
N1 C1 C6 . . 110.73(13)
C7 C1 C6 . . 109.09(14)
N1 C1 C2 . . 111.56(13)
C7 C1 C2 . . 109.63(13)
C6 C1 C2 . . 110.11(13)
O1 Li1 F12 . . 93.74(12)
O1 Li1 F26 . 2_666 90.16(12)
F12 Li1 F26 . 2_666 86.35(11)
O1 Li1 N1 . . 137.77(16)
F12 Li1 N1 . . 114.56(14)
F26 Li1 N1 2_666 . 120.78(14)
C1 N1 C5 . . 117.86(12)
C1 N1 Li1 . . 107.69(12)
C5 N1 Li1 . . 118.51(12)
C1 N1 H1 . . 102.5(12)
C5 N1 H1 . . 106.1(12)
Li1 N1 H1 . . 101.6(12)
B1 O1 B1 . 2_666 85.19(11)
B1 O1 Li1 . . 128.15(13)
B1 O1 Li1 2_666 . 134.49(13)
C3 C2 C1 . . 112.23(14)
C3 C2 H2A . . 109.2
C1 C2 H2A . . 109.2
C3 C2 H2B . . 109.2
C1 C2 H2B . . 109.2
H2A C2 H2B . . 107.9
C4 C3 C2 . . 109.20(15)
C4 C3 H3A . . 109.8
C2 C3 H3A . . 109.8
C4 C3 H3B . . 109.8
C2 C3 H3B . . 109.8
H3A C3 H3B . . 108.3
C3 C4 C5 . . 114.14(14)
C3 C4 H4A . . 108.7
C5 C4 H4A . . 108.7
C3 C4 H4B . . 108.7
C5 C4 H4B . . 108.7
H4A C4 H4B . . 107.6
N1 C5 C9 . . 106.14(14)
N1 C5 C8 . . 110.02(13)
C9 C5 C8 . . 108.66(14)
N1 C5 C4 . . 111.88(13)
C9 C5 C4 . . 108.90(15)
C8 C5 C4 . . 111.06(14)
C1 C6 H6A . . 109.5
C1 C6 H6B . . 109.5
H6A C6 H6B . . 109.5
C1 C6 H6C . . 109.5
H6A C6 H6C . . 109.5
H6B C6 H6C . . 109.5
C1 C7 H7A . . 109.5
C1 C7 H7B . . 109.5
H7A C7 H7B . . 109.5
C1 C7 H7C . . 109.5
H7A C7 H7C . . 109.5
H7B C7 H7C . . 109.5
C5 C8 H8A . . 109.5
C5 C8 H8B . . 109.5
H8A C8 H8B . . 109.5
C5 C8 H8C . . 109.5
H8A C8 H8C . . 109.5
H8B C8 H8C . . 109.5
C5 C9 H9A . . 109.5
C5 C9 H9B . . 109.5
H9A C9 H9B . . 109.5
C5 C9 H9C . . 109.5
H9A C9 H9C . . 109.5
H9B C9 H9C . . 109.5
C12 C11 C16 . . 113.19(14)
C12 C11 B1 . . 126.96(13)
C16 C11 B1 . . 119.69(13)
F12 C12 C11 . . 120.70(13)
F12 C12 C13 . . 114.80(13)
C11 C12 C13 . . 124.49(15)
C12 F12 Li1 . . 129.10(12)
F13 C13 C14 . . 119.86(14)
F13 C13 C12 . . 120.80(15)
C14 C13 C12 . . 119.34(14)
F14 C14 C13 . . 120.53(15)
F14 C14 C15 . . 120.30(15)
C13 C14 C15 . . 119.15(14)
F15 C15 C14 . . 120.03(14)
F15 C15 C16 . . 120.93(15)
C14 C15 C16 . . 119.04(15)
F16 C16 C15 . . 116.47(14)
F16 C16 C11 . . 118.77(13)
C15 C16 C11 . . 124.76(14)
C26 C21 C22 . . 113.90(14)
C26 C21 B1 . . 125.20(13)
C22 C21 B1 . . 120.74(13)
F22 C22 C23 . . 117.10(14)
F22 C22 C21 . . 118.96(13)
C23 C22 C21 . . 123.94(15)
F23 C23 C24 . . 119.20(14)
F23 C23 C22 . . 121.47(15)
C24 C23 C22 . . 119.32(15)
F24 C24 C25 . . 120.13(15)
F24 C24 C23 . . 120.42(15)
C25 C24 C23 . . 119.44(14)
F25 C25 C24 . . 120.12(14)
F25 C25 C26 . . 120.91(14)
C24 C25 C26 . . 118.97(14)
F26 C26 C25 . . 114.63(13)
F26 C26 C21 . . 120.97(13)
C25 C26 C21 . . 124.41(14)
C26 F26 Li1 . 2_666 129.52(11)

loop_
_geom_bond_atom_site_label_1
_geom_bond_atom_site_label_2
_geom_bond_site_symmetry_2
_geom_bond_distance
B1 O1 . 1.480(2)
B1 O1 2_666 1.483(2)
B1 C21 . 1.651(2)
B1 C11 . 1.660(2)
B1 B1 2_666 2.005(3)
C1 N1 . 1.503(2)
C1 C7 . 1.530(2)
C1 C6 . 1.534(2)
C1 C2 . 1.536(2)
Li1 O1 . 1.816(3)
Li1 F12 . 2.015(3)
Li1 F26 2_666 2.067(3)
Li1 N1 . 2.093(3)
N1 C5 . 1.508(2)
N1 H1 . 0.90(2)
O1 B1 2_666 1.483(2)
C2 C3 . 1.522(2)
C2 H2A . 0.99
C2 H2B . 0.99
C3 C4 . 1.518(3)
C3 H3A . 0.99
C3 H3B . 0.99
C4 C5 . 1.539(2)
C4 H4A . 0.99
C4 H4B . 0.99
C5 C9 . 1.528(2)
C5 C8 . 1.531(2)
C6 H6A . 0.98
C6 H6B . 0.98
C6 H6C . 0.98
C7 H7A . 0.98
C7 H7B . 0.98
C7 H7C . 0.98
C8 H8A . 0.98
C8 H8B . 0.98
C8 H8C . 0.98
C9 H9A . 0.98
C9 H9B . 0.98
C9 H9C . 0.98
C11 C12 . 1.384(2)
C11 C16 . 1.386(2)
C12 F12 . 1.3713(18)
C12 C13 . 1.384(2)
C13 F13 . 1.3484(18)
C13 C14 . 1.373(2)
C14 F14 . 1.3451(17)
C14 C15 . 1.378(2)
C15 F15 . 1.3454(18)
C15 C16 . 1.380(2)
C16 F16 . 1.3546(17)
C21 C26 . 1.383(2)
C21 C22 . 1.385(2)
C22 F22 . 1.3605(17)
C22 C23 . 1.381(2)
C23 F23 . 1.3460(19)
C23 C24 . 1.377(2)
C24 F24 . 1.3437(18)
C24 C25 . 1.372(2)
C25 F25 . 1.3463(18)
C25 C26 . 1.382(2)
C26 F26 . 1.3729(17)
F26 Li1 2_666 2.067(3)

loop_
_geom_hbond_atom_site_label_D
_geom_hbond_atom_site_label_H
_geom_hbond_atom_site_label_A
_geom_hbond_site_symmetry_A
_geom_hbond_distance_DH
_geom_hbond_distance_HA
_geom_hbond_distance_DA
_geom_hbond_angle_DHA
C4 H4B F23 2 0.99 2.50 3.358(2) 145.1
C6 H6B F25 1_545 0.98 2.64 3.4203(19) 137.1
C6 H6C F26 2_666 0.98 2.52 3.4730(19) 164.4
C7 H7C F25 2_566 0.98 2.53 3.2732(19) 132.7
C9 H9C F12 . 0.98 2.50 3.398(2) 151.5

loop_
_geom_torsion_atom_site_label_1
_geom_torsion_atom_site_label_2
_geom_torsion_atom_site_label_3
_geom_torsion_atom_site_label_4
_geom_torsion_site_symmetry_1
_geom_torsion_site_symmetry_4
_geom_torsion
C7 C1 N1 C5 . . -163.58(13)
C6 C1 N1 C5 . . 78.47(17)
C2 C1 N1 C5 . . -44.54(18)
C7 C1 N1 Li1 . . 59.09(15)
C6 C1 N1 Li1 . . -58.86(16)
C2 C1 N1 Li1 . . 178.13(13)
O1 B1 O1 B1 2_666 2_666 0.0010(10)
C21 B1 O1 B1 . 2_666 -117.36(15)
C11 B1 O1 B1 . 2_666 116.86(16)
O1 B1 O1 Li1 2_666 . -145.92(15)
C21 B1 O1 Li1 . . 96.72(17)
C11 B1 O1 Li1 . . -29.1(2)
B1 B1 O1 Li1 2_666 . -145.92(15)
F12 Li1 O1 B1 . . 30.27(19)
F26 Li1 O1 B1 2_666 . 116.62(14)
N1 Li1 O1 B1 . . -103.5(2)
F12 Li1 O1 B1 . 2_666 -98.21(17)
F26 Li1 O1 B1 2_666 2_666 -11.9(2)
N1 Li1 O1 B1 . 2_666 128.0(2)
N1 C1 C2 C3 . . 52.53(19)
C7 C1 C2 C3 . . 169.15(15)
C6 C1 C2 C3 . . -70.84(18)
C1 C2 C3 C4 . . -58.43(19)
C2 C3 C4 C5 . . 56.0(2)
C1 N1 C5 C9 . . 160.15(14)
Li1 N1 C5 C9 . . -67.15(18)
C1 N1 C5 C8 . . -82.47(17)
Li1 N1 C5 C8 . . 50.23(19)
C1 N1 C5 C4 . . 41.49(19)
Li1 N1 C5 C4 . . 174.19(14)
C3 C4 C5 N1 . . -47.0(2)
C3 C4 C5 C9 . . -164.02(15)
C3 C4 C5 C8 . . 76.35(19)
O1 B1 C11 C12 . . 5.8(2)
O1 B1 C11 C12 2_666 . 112.22(17)
C21 B1 C11 C12 . . -120.88(16)
B1 B1 C11 C12 2_666 . 59.8(2)
O1 B1 C11 C16 . . -169.36(13)
O1 B1 C11 C16 2_666 . -62.93(18)
C21 B1 C11 C16 . . 63.97(18)
B1 B1 C11 C16 2_666 . -115.39(19)
C16 C11 C12 F12 . . -177.73(13)
B1 C11 C12 F12 . . 6.8(2)
C16 C11 C12 C13 . . 1.6(2)
B1 C11 C12 C13 . . -173.85(15)
C11 C12 F12 Li1 . . 1.2(2)
C13 C12 F12 Li1 . . -178.15(14)
F12 C12 C13 F13 . . 0.1(2)
C11 C12 C13 F13 . . -179.21(14)
F12 C12 C13 C14 . . 179.08(14)
C11 C12 C13 C14 . . -0.3(2)
F13 C13 C14 F14 . . -0.2(2)
C12 C13 C14 F14 . . -179.20(14)
F13 C13 C14 C15 . . 178.47(14)
C12 C13 C14 C15 . . -0.5(2)
F14 C14 C15 F15 . . -1.0(2)
C13 C14 C15 F15 . . -179.74(14)
F14 C14 C15 C16 . . 178.51(14)
C13 C14 C15 C16 . . -0.2(2)
F15 C15 C16 F16 . . 1.1(2)
C14 C15 C16 F16 . . -178.39(14)
F15 C15 C16 C11 . . -178.73(14)
C14 C15 C16 C11 . . 1.7(2)
C12 C11 C16 F16 . . 177.81(13)
B1 C11 C16 F16 . . -6.4(2)
C12 C11 C16 C15 . . -2.3(2)
B1 C11 C16 C15 . . 173.46(14)
O1 B1 C21 C26 . . 122.09(15)
O1 B1 C21 C26 2_666 . 16.5(2)
C11 B1 C21 C26 . . -109.75(16)
B1 B1 C21 C26 2_666 . 69.6(2)
O1 B1 C21 C22 . . -53.03(19)
O1 B1 C21 C22 2_666 . -158.64(14)
C11 B1 C21 C22 . . 75.13(17)
B1 B1 C21 C22 2_666 . -105.5(2)
C26 C21 C22 F22 . . 179.95(13)
B1 C21 C22 F22 . . -4.4(2)
C26 C21 C22 C23 . . -0.7(2)
B1 C21 C22 C23 . . 174.96(15)
F22 C22 C23 F23 . . 0.6(2)
C21 C22 C23 F23 . . -178.77(15)
F22 C22 C23 C24 . . 179.61(14)
C21 C22 C23 C24 . . 0.2(3)
F23 C23 C24 F24 . . -0.2(2)
C22 C23 C24 F24 . . -179.22(14)
F23 C23 C24 C25 . . 178.54(14)
C22 C23 C24 C25 . . -0.5(2)
F24 C24 C25 F25 . . 0.2(2)
C23 C24 C25 F25 . . -178.54(14)
F24 C24 C25 C26 . . 179.96(14)
C23 C24 C25 C26 . . 1.2(2)
F25 C25 C26 F26 . . -2.2(2)
C24 C25 C26 F26 . . 178.07(14)
F25 C25 C26 C21 . . 177.95(14)
C24 C25 C26 C21 . . -1.8(2)
C22 C21 C26 F26 . . -178.40(13)
B1 C21 C26 F26 . . 6.2(2)
C22 C21 C26 C25 . . 1.5(2)
B1 C21 C26 C25 . . -173.92(14)
C25 C26 F26 Li1 . 2_666 156.34(14)
C21 C26 F26 Li1 . 2_666 -23.8(2)
